data_7246322
loop_
_publ_author_name
'Yu, Minhui'
'Jin, Tao'
'Wang, Xiaohua'
'Li, Haohu'
'Ji, Decai'
'Yao, Jinzhong'
'Zeng, Heyang'
'Shi, Senlei'
'Xu, Kaimeng'
'Zhang, Lianpeng'

_publ_section_title
;
 Regioselective intramolecular cyclization of o-alkynyl arylamines with
 the in situ formation of ArXCl to construct poly-functionalized
 3-selenylindoles
;
_journal_issue 9
_journal_name_full 'RSC Advances'
_journal_page_first 6210
_journal_page_last 6216
_journal_paper_doi 10.1039/D3RA00030C
_journal_volume 13
_journal_year 2023
_chemical_formula_moiety 'C27 H21 N O2 S Se'
_chemical_formula_sum 'C27 H21 N O2 S Se'
_chemical_formula_weight 502.49
_space_group_crystal_system orthorhombic
_space_group_IT_number 19
_space_group_name_Hall 'P 2ac 2ab'
_space_group_name_H-M_alt 'P 21 21 21'
_atom_sites_solution_hydrogens geom
_audit_creation_date 2020-05-06
_audit_creation_method
;
Olex2 1.2
(compiled 2016.02.19 svn.r3266 for OlexSys, GUI svn.r5155)
;
_audit_update_record
;
2020-05-06 deposited with the CCDC.	2023-02-15 downloaded from the CCDC.
;
_cell_angle_alpha 90
_cell_angle_beta 90
_cell_angle_gamma 90
_cell_formula_units_Z 4
_cell_length_a 5.9420(4)
_cell_length_b 18.6317(17)
_cell_length_c 20.5632(13)
_cell_measurement_reflns_used 1748
_cell_measurement_temperature 293(2)
_cell_measurement_theta_max 26.6150
_cell_measurement_theta_min 4.0820
_cell_volume 2276.5(3)
_computing_cell_refinement 'CrysAlisPro 1.171.39.46 (Rigaku OD, 2018)'
_computing_data_collection 'CrysAlisPro 1.171.39.46 (Rigaku OD, 2018)'
_computing_data_reduction 'CrysAlisPro 1.171.39.46 (Rigaku OD, 2018)'
_computing_molecular_graphics 'Olex2 (Dolomanov et al., 2009)'
_computing_publication_material 'Olex2 (Dolomanov et al., 2009)'
_computing_structure_refinement 'ShelXL (Sheldrick, 2015)'
_diffrn_ambient_temperature 293(2)
_diffrn_detector 'CCD plate'
_diffrn_detector_area_resol_mean 16.0802
_diffrn_detector_type Eos
_diffrn_measured_fraction_theta_full 0.998
_diffrn_measured_fraction_theta_max 0.871
_diffrn_measurement_details
;
List of Runs (angles in degrees, time in seconds):

  # Type    Start    End  Width  t~exp~   \w     \q     \k     \f   Frames
#--------------------------------------------------------------------------
  1  \w     -1.00  84.00   1.00    4.29    --   16.20  38.00-150.00   85
  2  \w     16.00  72.00   1.00    4.29    --   16.20  19.00 150.00   56
;
_diffrn_measurement_device 'four-circle diffractometer'
_diffrn_measurement_device_type 'Xcalibur, Eos, Gemini'
_diffrn_measurement_method '\w scans'
_diffrn_orient_matrix_type 'CrysAlisPro convention (1999,Acta A55,543-557)'
_diffrn_orient_matrix_UB_11 -0.0145475000
_diffrn_orient_matrix_UB_12 0.0363563000
_diffrn_orient_matrix_UB_13 -0.0094609000
_diffrn_orient_matrix_UB_21 0.0408612000
_diffrn_orient_matrix_UB_22 0.0114731000
_diffrn_orient_matrix_UB_23 0.0306848000
_diffrn_orient_matrix_UB_31 0.1112041000
_diffrn_orient_matrix_UB_32 0.0005499000
_diffrn_orient_matrix_UB_33 -0.0124635000
_diffrn_radiation_monochromator graphite
_diffrn_radiation_probe x-ray
_diffrn_radiation_type MoK\a
_diffrn_radiation_wavelength 0.71073
_diffrn_reflns_av_R_equivalents 0.0274
_diffrn_reflns_av_unetI/netI 0.0903
_diffrn_reflns_Laue_measured_fraction_full 0.998
_diffrn_reflns_Laue_measured_fraction_max 0.871
_diffrn_reflns_limit_h_max 4
_diffrn_reflns_limit_h_min -8
_diffrn_reflns_limit_k_max 24
_diffrn_reflns_limit_k_min -18
_diffrn_reflns_limit_l_max 16
_diffrn_reflns_limit_l_min -28
_diffrn_reflns_number 7248
_diffrn_reflns_point_group_measured_fraction_full 0.989
_diffrn_reflns_point_group_measured_fraction_max 0.813
_diffrn_reflns_theta_full 25.242
_diffrn_reflns_theta_max 29.381
_diffrn_reflns_theta_min 2.951
_diffrn_source 'fine-focus sealed X-ray tube'
_diffrn_source_type 'Enhance (Mo) X-ray Source'
_exptl_absorpt_coefficient_mu 13.599
_exptl_absorpt_correction_T_max 1.00000
_exptl_absorpt_correction_T_min 0.20360
_exptl_absorpt_correction_type multi-scan
_exptl_absorpt_process_details
;
CrysAlisPro 1.171.39.46 (Rigaku Oxford Diffraction, 2018)
Empirical absorption correction using spherical harmonics,
 implemented in SCALE3 ABSPACK scaling algorithm.
;
_exptl_crystal_density_diffrn 3.234
_exptl_crystal_F_000 2056
_refine_diff_density_max 0.433
_refine_diff_density_min -0.450
_refine_diff_density_rms 0.056
_refine_ls_abs_structure_details
;
 Flack x determined using 967 quotients [(I+)-(I-)]/[(I+)+(I-)]
 (Parsons, Flack and Wagner, Acta Cryst. B69 (2013) 249-259).
;
_refine_ls_abs_structure_Flack -0.013(7)
_refine_ls_extinction_method none
_refine_ls_goodness_of_fit_ref 0.904
_refine_ls_hydrogen_treatment constr
_refine_ls_matrix_type full
_refine_ls_number_parameters 290
_refine_ls_number_reflns 5099
_refine_ls_number_restraints 0
_refine_ls_restrained_S_all 0.904
_refine_ls_R_factor_all 0.0935
_refine_ls_R_factor_gt 0.0426
_refine_ls_shift/su_max 0.000
_refine_ls_shift/su_mean 0.000
_refine_ls_structure_factor_coef Fsqd
_refine_ls_weighting_details 'w=1/[\s^2^(Fo^2^)+(0.0243P)^2^] where P=(Fo^2^+2Fc^2^)/3'
_refine_ls_weighting_scheme calc
_refine_ls_wR_factor_gt 0.0601
_refine_ls_wR_factor_ref 0.0701
_reflns_Friedel_coverage 0.634
_reflns_Friedel_fraction_full 0.976
_reflns_Friedel_fraction_max 0.735
_reflns_number_gt 3139
_reflns_number_total 5099
_reflns_threshold_expression 'I > 2\s(I)'
_cod_data_source_file d3ra00030c2.cif
_cod_data_source_block 100-20191125
_cod_depositor_comments
;

2025-01-11
Changing absurd formula for real one (given in _chemical_formula_moiety)
Values such as density and absorption coefficient are surely wrong
                 miguel
;
_cod_original_formula_sum 'C8 H8 N8 O0.25 S8 Se8'
_cod_original_formula_weight 1108.38
_cod_database_code 7246322
_chemical_oxdiff_formula 'C H N S Se'
_shelx_space_group_comment
;
The symmetry employed for this shelxl refinement is uniquely defined
by the following loop, which should always be used as a source of
symmetry information in preference to the above space-group names.
They are only intended as comments.
;
_reflns_odcompleteness_completeness 99.67
_reflns_odcompleteness_iscentric 1
_reflns_odcompleteness_theta 26.32
_olex2_refinement_description
;
1. Fixed Uiso
 At 1.2 times of:
  All C(H) groups
 At 1.5 times of:
  All C(H,H,H) groups
2.a Aromatic/amide H refined with riding coordinates:
 C008(H008), C00D(H00D), C00E(H00E), C00F(H00F), C00H(H00H), C00I(H00I),
 C00J(H00J), C00K(H00K), C00L(H00L), C00M(H00M), C00N(H00N), C00O(H00O),
 C00P(H00P), C00Q(H00Q), C00R(H00R), C00T(H00T), C00U(H00U), C00V(H00V)
2.b Idealised Me refined as rotating group:
 C00W(H00A,H00B,H00C)
;
_shelx_shelxl_version_number 2014/7
_olex2_submission_special_instructions 'No special instructions were received'
_oxdiff_exptl_absorpt_empirical_details
;
Empirical correction (ABSPACK) includes:
- Absorption correction using spherical harmonics
- Frame scaling
;
_oxdiff_exptl_absorpt_empirical_full_max 4.724
_oxdiff_exptl_absorpt_empirical_full_min 0.763

loop_
_space_group_symop_operation_xyz
'x, y, z'
'-x+1/2, -y, z+1/2'
'-x, y+1/2, -z+1/2'
'x+1/2, -y+1/2, -z'

loop_
_atom_site_label
_atom_site_type_symbol
_atom_site_fract_x
_atom_site_fract_y
_atom_site_fract_z
_atom_site_U_iso_or_equiv
_atom_site_adp_type
_atom_site_occupancy
_atom_site_site_symmetry_order
_atom_site_calc_flag
_atom_site_refinement_flags_posn
_atom_site_refinement_flags_adp
_atom_site_refinement_flags_occupancy
_atom_site_disorder_assembly
_atom_site_disorder_group
Se01 Se 0.26363(8) 0.42025(3) 0.62291(2) 0.05001(16) Uani 1 1 d . . . . .
S002 S 0.9304(2) 0.30381(7) 0.78093(6) 0.0413(3) Uani 1 1 d . . . . .
O003 O 0.9822(5) 0.36920(18) 0.81360(15) 0.0511(9) Uani 1 1 d . . . . .
N004 N 0.8068(5) 0.32722(19) 0.71043(15) 0.0336(9) Uani 1 1 d . . . . .
O005 O 1.1034(5) 0.25485(18) 0.76333(15) 0.0587(10) Uani 1 1 d . . . . .
C006 C 0.4981(7) 0.3624(3) 0.6563(2) 0.0334(11) Uani 1 1 d . . . . .
C007 C 0.6346(7) 0.4477(2) 0.7437(2) 0.0310(11) Uani 1 1 d . . . . .
C008 C 0.6209(7) 0.4402(2) 0.5277(2) 0.0426(13) Uani 1 1 d . . . . .
H008 H 0.7047 0.4073 0.5516 0.051 Uiso 1 1 calc R . . . .
C009 C 0.6373(7) 0.3809(2) 0.70550(19) 0.0309(11) Uani 1 1 d . . . . .
C00A C 0.5709(7) 0.2958(2) 0.6288(2) 0.0351(11) Uani 1 1 d . . . . .
C00B C 0.4116(7) 0.4603(2) 0.5484(2) 0.0345(11) Uani 1 1 d . . . . .
C00C C 0.7631(9) 0.2747(2) 0.66181(18) 0.0331(10) Uani 1 1 d . . . . .
C00D C 0.4499(7) 0.4664(3) 0.7797(2) 0.0393(12) Uani 1 1 d . . . . .
H00D H 0.3309 0.4343 0.7837 0.047 Uiso 1 1 calc R . . . .
C00E C 0.4932(8) 0.2558(3) 0.5764(2) 0.0455(13) Uani 1 1 d . . . . .
H00E H 0.3641 0.2692 0.5539 0.055 Uiso 1 1 calc R . . . .
C00F C 0.4380(8) 0.5323(3) 0.8101(2) 0.0449(13) Uani 1 1 d . . . . .
H00F H 0.3115 0.5440 0.8346 0.054 Uiso 1 1 calc R . . . .
C00G C 0.7241(8) 0.2587(2) 0.82492(19) 0.0364(11) Uani 1 1 d . . . . .
C00H C 0.2889(10) 0.5102(3) 0.5135(2) 0.0549(15) Uani 1 1 d . . . . .
H00H H 0.1479 0.5249 0.5279 0.066 Uiso 1 1 calc R . . . .
C00I C 0.7071(9) 0.4690(3) 0.4709(2) 0.0517(14) Uani 1 1 d . . . . .
H00I H 0.8498 0.4556 0.4569 0.062 Uiso 1 1 calc R . . . .
C00J C 0.6126(11) 0.1957(3) 0.5587(2) 0.0583(16) Uani 1 1 d . . . . .
H00J H 0.5620 0.1678 0.5242 0.070 Uiso 1 1 calc R . . . .
C00K C 0.6089(8) 0.5802(3) 0.8048(2) 0.0487(12) Uani 1 1 d . . . . .
H00K H 0.5988 0.6250 0.8245 0.058 Uiso 1 1 calc R . . . .
C00L C 0.8061(10) 0.1761(3) 0.5911(2) 0.0563(17) Uani 1 1 d . . . . .
H00L H 0.8850 0.1358 0.5774 0.068 Uiso 1 1 calc R . . . .
C00M C 0.8106(8) 0.4959(3) 0.7391(2) 0.0459(14) Uani 1 1 d . . . . .
H00M H 0.9383 0.4840 0.7153 0.055 Uiso 1 1 calc R . . . .
C00N C 0.8850(9) 0.2149(3) 0.6431(2) 0.0513(14) Uani 1 1 d . . . . .
H00N H 1.0155 0.2014 0.6649 0.062 Uiso 1 1 calc R . . . .
C00O C 0.5897(9) 0.2955(3) 0.8668(2) 0.0566(14) Uani 1 1 d . . . . .
H00O H 0.6078 0.3447 0.8720 0.068 Uiso 1 1 calc R . . . .
C00P C 0.5855(10) 0.5166(3) 0.4356(3) 0.0590(16) Uani 1 1 d . . . . .
H00P H 0.6433 0.5346 0.3968 0.071 Uiso 1 1 calc R . . . .
C00Q C 0.6956(10) 0.1861(3) 0.8176(2) 0.0602(15) Uani 1 1 d . . . . .
H00Q H 0.7850 0.1608 0.7884 0.072 Uiso 1 1 calc R . . . .
C00R C 0.4260(10) 0.2592(4) 0.9017(3) 0.0706(18) Uani 1 1 d . . . . .
H00R H 0.3332 0.2845 0.9300 0.085 Uiso 1 1 calc R . . . .
C00S C 0.3987(10) 0.1857(4) 0.8948(3) 0.0621(17) Uani 1 1 d . . . . .
C00T C 0.3797(11) 0.5381(3) 0.4565(3) 0.0657(17) Uani 1 1 d . . . . .
H00T H 0.2988 0.5717 0.4326 0.079 Uiso 1 1 calc R . . . .
C00U C 0.7976(8) 0.5616(3) 0.7696(2) 0.0558(15) Uani 1 1 d . . . . .
H00U H 0.9171 0.5937 0.7665 0.067 Uiso 1 1 calc R . . . .
C00V C 0.5359(11) 0.1509(3) 0.8533(3) 0.0704(17) Uani 1 1 d . . . . .
H00V H 0.5215 0.1015 0.8487 0.085 Uiso 1 1 calc R . . . .
C00W C 0.2149(11) 0.1472(4) 0.9319(3) 0.105(2) Uani 1 1 d . . . . .
H00A H 0.1841 0.1725 0.9716 0.158 Uiso 1 1 calc GR . . . .
H00B H 0.2630 0.0992 0.9418 0.158 Uiso 1 1 calc GR . . . .
H00C H 0.0810 0.1455 0.9058 0.158 Uiso 1 1 calc GR . . . .

loop_
_atom_site_aniso_label
_atom_site_aniso_U_11
_atom_site_aniso_U_22
_atom_site_aniso_U_33
_atom_site_aniso_U_23
_atom_site_aniso_U_13
_atom_site_aniso_U_12
Se01 0.0424(2) 0.0665(4) 0.0412(2) 0.0006(3) 0.0037(3) 0.0160(3)
S002 0.0407(6) 0.0406(9) 0.0425(7) 0.0021(7) -0.0057(6) 0.0011(7)
O003 0.056(2) 0.045(2) 0.053(2) -0.0056(19) -0.0143(16) -0.0128(18)
N004 0.042(2) 0.027(2) 0.032(2) 0.0023(17) 0.0030(17) 0.0053(18)
O005 0.0474(18) 0.062(3) 0.067(2) 0.004(2) -0.0043(18) 0.018(2)
C006 0.039(2) 0.034(3) 0.027(2) 0.001(2) 0.006(2) 0.000(2)
C007 0.037(2) 0.027(3) 0.029(2) 0.002(2) 0.005(2) 0.001(2)
C008 0.046(3) 0.041(4) 0.041(3) 0.000(2) -0.006(2) 0.003(3)
C009 0.034(2) 0.026(3) 0.033(3) 0.001(2) 0.010(2) -0.001(2)
C00A 0.048(2) 0.032(3) 0.025(2) -0.001(2) 0.008(2) -0.007(2)
C00B 0.040(2) 0.030(3) 0.033(3) -0.004(2) -0.005(2) 0.004(2)
C00C 0.048(2) 0.025(3) 0.027(2) 0.0000(19) 0.013(3) 0.003(3)
C00D 0.038(3) 0.038(3) 0.042(3) -0.001(3) 0.008(2) -0.007(2)
C00E 0.064(3) 0.042(4) 0.030(3) -0.003(2) 0.004(2) -0.007(3)
C00F 0.042(3) 0.044(4) 0.049(3) -0.013(3) 0.012(2) 0.010(3)
C00G 0.048(3) 0.034(3) 0.028(2) 0.005(2) -0.006(2) 0.000(3)
C00H 0.055(4) 0.053(4) 0.057(3) -0.002(3) -0.007(3) 0.013(3)
C00I 0.060(4) 0.045(3) 0.050(3) 0.003(3) 0.002(3) -0.004(3)
C00J 0.099(4) 0.041(4) 0.036(3) -0.008(3) 0.019(3) -0.019(4)
C00K 0.060(3) 0.031(3) 0.055(3) -0.011(3) 0.002(3) 0.000(3)
C00L 0.097(5) 0.024(3) 0.049(3) -0.003(3) 0.027(3) 0.006(3)
C00M 0.046(3) 0.038(3) 0.054(3) -0.004(3) 0.018(3) -0.004(3)
C00N 0.076(3) 0.035(3) 0.044(3) 0.007(3) 0.011(3) 0.012(3)
C00O 0.077(3) 0.039(3) 0.054(3) 0.009(3) 0.013(3) -0.004(3)
C00P 0.083(4) 0.047(4) 0.047(3) 0.003(3) -0.002(3) -0.013(4)
C00Q 0.086(4) 0.041(4) 0.053(3) 0.002(3) 0.010(3) -0.007(3)
C00R 0.084(4) 0.068(5) 0.061(4) 0.010(4) 0.020(3) 0.013(4)
C00S 0.064(4) 0.065(5) 0.057(4) 0.028(3) -0.010(3) -0.011(4)
C00T 0.093(5) 0.044(4) 0.060(4) 0.010(3) -0.018(4) 0.010(4)
C00U 0.056(3) 0.036(3) 0.075(4) -0.006(3) 0.017(3) -0.017(3)
C00V 0.103(5) 0.042(4) 0.067(4) 0.008(3) -0.005(4) -0.016(4)
C00W 0.082(5) 0.121(6) 0.113(5) 0.056(5) 0.006(5) -0.024(5)

loop_
_atom_type_symbol
_atom_type_description
_atom_type_scat_dispersion_real
_atom_type_scat_dispersion_imag
_atom_type_scat_source
C C 0.0033 0.0016 'International Tables Vol C Tables 4.2.6.8 and 6.1.1.4'
H H 0.0000 0.0000 'International Tables Vol C Tables 4.2.6.8 and 6.1.1.4'
N N 0.0061 0.0033 'International Tables Vol C Tables 4.2.6.8 and 6.1.1.4'
S S 0.1246 0.1234 'International Tables Vol C Tables 4.2.6.8 and 6.1.1.4'
Se Se -0.0929 2.2259 'International Tables Vol C Tables 4.2.6.8 and 6.1.1.4'
O O 0.0106 0.0060 'International Tables Vol C Tables 4.2.6.8 and 6.1.1.4'

loop_
_geom_angle_atom_site_label_1
_geom_angle_atom_site_label_2
_geom_angle_atom_site_label_3
_geom_angle
_geom_angle_site_symmetry_1
_geom_angle_site_symmetry_3
_geom_angle_publ_flag
C006 Se01 C00B 100.00(18) . . ?
O003 S002 N004 106.19(19) . . ?
O003 S002 C00G 108.7(2) . . ?
N004 S002 C00G 105.41(19) . . ?
O005 S002 O003 120.9(2) . . ?
O005 S002 N004 105.22(19) . . ?
O005 S002 C00G 109.4(2) . . ?
C009 N004 S002 123.5(3) . . ?
C009 N004 C00C 107.7(3) . . ?
C00C N004 S002 120.4(3) . . ?
C009 C006 Se01 125.3(4) . . ?
C009 C006 C00A 109.4(4) . . ?
C00A C006 Se01 125.0(3) . . ?
C00D C007 C009 120.9(4) . . ?
C00D C007 C00M 118.5(4) . . ?
C00M C007 C009 120.3(4) . . ?
C00B C008 H008 120.2 . . ?
C00B C008 C00I 119.5(5) . . ?
C00I C008 H008 120.2 . . ?
N004 C009 C007 124.3(4) . . ?
C006 C009 N004 107.9(4) . . ?
C006 C009 C007 127.5(4) . . ?
C00C C00A C006 107.6(4) . . ?
C00C C00A C00E 120.1(4) . . ?
C00E C00A C006 132.2(4) . . ?
C008 C00B Se01 124.0(4) . . ?
C008 C00B C00H 120.2(4) . . ?
C00H C00B Se01 115.7(4) . . ?
C00A C00C N004 107.4(4) . . ?
C00N C00C N004 130.8(5) . . ?
C00N C00C C00A 121.6(4) . . ?
C007 C00D H00D 119.6 . . ?
C007 C00D C00F 120.9(4) . . ?
C00F C00D H00D 119.6 . . ?
C00A C00E H00E 120.9 . . ?
C00J C00E C00A 118.1(5) . . ?
C00J C00E H00E 120.9 . . ?
C00D C00F H00F 119.6 . . ?
C00K C00F C00D 120.7(4) . . ?
C00K C00F H00F 119.6 . . ?
C00O C00G S002 119.9(4) . . ?
C00O C00G C00Q 119.6(5) . . ?
C00Q C00G S002 120.5(4) . . ?
C00B C00H H00H 120.5 . . ?
C00B C00H C00T 119.0(5) . . ?
C00T C00H H00H 120.5 . . ?
C008 C00I H00I 119.7 . . ?
C00P C00I C008 120.6(5) . . ?
C00P C00I H00I 119.7 . . ?
C00E C00J H00J 119.4 . . ?
C00E C00J C00L 121.2(5) . . ?
C00L C00J H00J 119.4 . . ?
C00F C00K H00K 120.5 . . ?
C00F C00K C00U 119.1(5) . . ?
C00U C00K H00K 120.5 . . ?
C00J C00L H00L 119.2 . . ?
C00N C00L C00J 121.5(5) . . ?
C00N C00L H00L 119.2 . . ?
C007 C00M H00M 119.8 . . ?
C00U C00M C007 120.3(4) . . ?
C00U C00M H00M 119.8 . . ?
C00C C00N H00N 121.3 . . ?
C00L C00N C00C 117.5(5) . . ?
C00L C00N H00N 121.3 . . ?
C00G C00O H00O 120.2 . . ?
C00G C00O C00R 119.6(5) . . ?
C00R C00O H00O 120.2 . . ?
C00I C00P H00P 119.9 . . ?
C00I C00P C00T 120.2(5) . . ?
C00T C00P H00P 119.9 . . ?
C00G C00Q H00Q 120.0 . . ?
C00V C00Q C00G 120.1(5) . . ?
C00V C00Q H00Q 120.0 . . ?
C00O C00R H00R 119.6 . . ?
C00O C00R C00S 120.8(5) . . ?
C00S C00R H00R 119.6 . . ?
C00R C00S C00W 120.1(6) . . ?
C00V C00S C00R 118.0(5) . . ?
C00V C00S C00W 121.9(6) . . ?
C00H C00T H00T 119.8 . . ?
C00P C00T C00H 120.4(5) . . ?
C00P C00T H00T 119.8 . . ?
C00K C00U H00U 119.8 . . ?
C00M C00U C00K 120.5(5) . . ?
C00M C00U H00U 119.8 . . ?
C00Q C00V H00V 119.0 . . ?
C00S C00V C00Q 122.0(6) . . ?
C00S C00V H00V 119.0 . . ?
C00S C00W H00A 109.5 . . ?
C00S C00W H00B 109.5 . . ?
C00S C00W H00C 109.5 . . ?
H00A C00W H00B 109.5 . . ?
H00A C00W H00C 109.5 . . ?
H00B C00W H00C 109.5 . . ?

loop_
_geom_bond_atom_site_label_1
_geom_bond_atom_site_label_2
_geom_bond_distance
_geom_bond_site_symmetry_2
_geom_bond_publ_flag
Se01 C006 1.890(4) . ?
Se01 C00B 1.918(4) . ?
S002 O003 1.425(3) . ?
S002 N004 1.683(3) . ?
S002 O005 1.421(3) . ?
S002 C00G 1.740(5) . ?
N004 C009 1.423(5) . ?
N004 C00C 1.423(5) . ?
C006 C009 1.352(5) . ?
C006 C00A 1.431(6) . ?
C007 C009 1.471(6) . ?
C007 C00D 1.369(6) . ?
C007 C00M 1.382(6) . ?
C008 H008 0.9300 . ?
C008 C00B 1.366(6) . ?
C008 C00I 1.384(6) . ?
C00A C00C 1.386(6) . ?
C00A C00E 1.390(6) . ?
C00B C00H 1.382(6) . ?
C00C C00N 1.384(6) . ?
C00D H00D 0.9300 . ?
C00D C00F 1.379(6) . ?
C00E H00E 0.9300 . ?
C00E C00J 1.374(7) . ?
C00F H00F 0.9300 . ?
C00F C00K 1.357(6) . ?
C00G C00O 1.361(6) . ?
C00G C00Q 1.370(6) . ?
C00H H00H 0.9300 . ?
C00H C00T 1.392(7) . ?
C00I H00I 0.9300 . ?
C00I C00P 1.356(7) . ?
C00J H00J 0.9300 . ?
C00J C00L 1.378(7) . ?
C00K H00K 0.9300 . ?
C00K C00U 1.378(6) . ?
C00L H00L 0.9300 . ?
C00L C00N 1.372(6) . ?
C00M H00M 0.9300 . ?
C00M C00U 1.378(6) . ?
C00N H00N 0.9300 . ?
C00O H00O 0.9300 . ?
C00O C00R 1.384(7) . ?
C00P H00P 0.9300 . ?
C00P C00T 1.357(7) . ?
C00Q H00Q 0.9300 . ?
C00Q C00V 1.367(7) . ?
C00R H00R 0.9300 . ?
C00R C00S 1.387(7) . ?
C00S C00V 1.347(7) . ?
C00S C00W 1.512(7) . ?
C00T H00T 0.9300 . ?
C00U H00U 0.9300 . ?
C00V H00V 0.9300 . ?
C00W H00A 0.9600 . ?
C00W H00B 0.9600 . ?
C00W H00C 0.9600 . ?
